data_7210176
loop_
_publ_author_name
'Chen, ChuJun'
'Wang, Ning'
'Long, Yi'
'Gao, JinYing'
'Xie, WeiPing'
'Ran, XingRui'
'Yue, ShanTang'

_publ_section_title
;
 Series of novel 3D microporous heterometallic 3d--4f coordination
 frameworks with (5,6)-connected topology: synthesis, crystal structure
 and magnetic properties
;
_journal_issue 23
_journal_name_full CrystEngComm
_journal_page_first 4611
_journal_paper_doi 10.1039/c3ce40346g
_journal_volume 15
_journal_year 2013
_chemical_formula_moiety 'C16 H10 Cu Dy N5 O9, 3(H2 O)'
_chemical_formula_sum 'C16 H16 Cu Dy N5 O12'
_chemical_formula_weight 696.39
_chemical_name_systematic
;
?
;
_space_group_IT_number 2
_symmetry_cell_setting triclinic
_symmetry_space_group_name_Hall '-P 1'
_symmetry_space_group_name_H-M 'P -1'
_atom_sites_solution_hydrogens geom
_atom_sites_solution_primary direct
_atom_sites_solution_secondary difmap
_audit_creation_method SHELXL-97
_cell_angle_alpha 69.991(2)
_cell_angle_beta 77.562(2)
_cell_angle_gamma 60.8412(10)
_cell_formula_units_Z 2
_cell_length_a 10.6761(16)
_cell_length_b 10.7356(16)
_cell_length_c 11.9637(18)
_cell_measurement_temperature 293(2)
_cell_measurement_theta_max 24.9
_cell_measurement_theta_min 1.6
_cell_volume 1123.2(3)
_computing_cell_refinement 'Bruker SMART'
_computing_data_collection 'Bruker SMART'
_computing_data_reduction 'Bruker SAINT'
_computing_molecular_graphics 'Bruker SHELXTL'
_computing_publication_material 'Bruker SHELXTL'
_computing_structure_refinement 'SHELXL-97 (Sheldrick, 1997)'
_computing_structure_solution 'SHELXS-97 (Sheldrick, 1990)'
_diffrn_ambient_temperature 293(2)
_diffrn_measured_fraction_theta_full 0.976
_diffrn_measured_fraction_theta_max 0.976
_diffrn_measurement_device_type 'CCD area detector'
_diffrn_measurement_method 'phi and omega scans'
_diffrn_radiation_monochromator graphite
_diffrn_radiation_source 'fine-focus sealed tube'
_diffrn_radiation_type MoK\a
_diffrn_radiation_wavelength 0.71073
_diffrn_reflns_av_R_equivalents 0.0390
_diffrn_reflns_av_sigmaI/netI 0.0820
_diffrn_reflns_limit_h_max 12
_diffrn_reflns_limit_h_min -12
_diffrn_reflns_limit_k_max 11
_diffrn_reflns_limit_k_min -12
_diffrn_reflns_limit_l_max 9
_diffrn_reflns_limit_l_min -14
_diffrn_reflns_number 4970
_diffrn_reflns_theta_full 25.00
_diffrn_reflns_theta_max 25.00
_diffrn_reflns_theta_min 1.81
_exptl_absorpt_coefficient_mu 4.320
_exptl_absorpt_correction_T_max 0.6720
_exptl_absorpt_correction_T_min 0.6720
_exptl_absorpt_correction_type multi-scan
_exptl_absorpt_process_details SADABS,Bruker(2002)
_exptl_crystal_colour blue
_exptl_crystal_density_diffrn 2.059
_exptl_crystal_density_method 'not measured'
_exptl_crystal_description block
_exptl_crystal_F_000 676
_exptl_crystal_size_max 0.10
_exptl_crystal_size_mid 0.10
_exptl_crystal_size_min 0.10
_refine_diff_density_max 6.082
_refine_diff_density_min -6.843
_refine_diff_density_rms 0.526
_refine_ls_extinction_coef 0.0054(6)
_refine_ls_extinction_expression Fc^*^=kFc[1+0.001xFc^2^\l^3^/sin(2\q)]^-1/4^
_refine_ls_extinction_method SHELXL
_refine_ls_goodness_of_fit_ref 1.261
_refine_ls_hydrogen_treatment mixed
_refine_ls_matrix_type full
_refine_ls_number_parameters 344
_refine_ls_number_reflns 3682
_refine_ls_number_restraints 228
_refine_ls_restrained_S_all 1.232
_refine_ls_R_factor_all 0.1620
_refine_ls_R_factor_gt 0.1300
_refine_ls_shift/su_max 0.000
_refine_ls_shift/su_mean 0.000
_refine_ls_structure_factor_coef Fsqd
_refine_ls_weighting_details 'calc w=1/[\s^2^(Fo^2^)+(0.0001P)^2^+102.7149P] where P=(Fo^2^+2Fc^2^)/3'
_refine_ls_weighting_scheme calc
_refine_ls_wR_factor_gt 0.2726
_refine_ls_wR_factor_ref 0.2977
_reflns_number_gt 3105
_reflns_number_total 3682
_reflns_threshold_expression >2sigma(I)
_cod_data_source_file c3ce40346g.txt
_cod_data_source_block Dy
_cod_original_sg_symbol_H-M P-1
_cod_database_code 7210176

loop_
_symmetry_equiv_pos_as_xyz
'x, y, z'
'-x, -y, -z'

loop_
_atom_site_label
_atom_site_type_symbol
_atom_site_fract_x
_atom_site_fract_y
_atom_site_fract_z
_atom_site_U_iso_or_equiv
_atom_site_adp_type
_atom_site_occupancy
_atom_site_symmetry_multiplicity
_atom_site_calc_flag
_atom_site_refinement_flags
C1 C 0.8222(16) 0.0213(16) 0.7168(14) 0.0335(8) Uani 1 1 d U
C2 C 0.8284(14) 0.0119(14) 0.8361(12) 0.0262(8) Uani 1 1 d U
C3 C 0.7174(18) 0.0347(18) 0.6432(16) 0.0421(8) Uani 1 1 d U
C4 C 0.7344(13) -0.0044(14) 0.9438(12) 0.0238(8) Uani 1 1 d U
C5 C 0.0558(19) 0.6858(19) 0.5428(17) 0.0462(8) Uani 1 1 d U
H5 H -0.0106 0.7278 0.4853 0.055 Uiso 1 1 calc R
C6 C 0.1144(19) 0.536(2) 0.5945(17) 0.0503(8) Uani 1 1 d U
H6 H 0.0887 0.4787 0.5699 0.060 Uiso 1 1 calc R
C7 C 0.2118(15) 0.4670(16) 0.6833(14) 0.0323(8) Uani 1 1 d U
C8 C 0.244(2) 0.559(2) 0.714(2) 0.0674(8) Uani 1 1 d U
H8 H 0.3074 0.5203 0.7730 0.081 Uiso 1 1 calc R
C9 C 0.183(2) 0.708(2) 0.6567(19) 0.0571(8) Uani 1 1 d U
H9 H 0.2081 0.7672 0.6791 0.069 Uiso 1 1 calc R
C10 C 0.2767(14) 0.3043(14) 0.7459(12) 0.0266(8) Uani 1 1 d U
C11 C 0.9223(19) -0.6795(19) 0.8666(17) 0.0462(8) Uani 1 1 d U
H11 H 1.0005 -0.7183 0.8152 0.055 Uiso 1 1 calc R
C12 C 0.8420(18) -0.5286(18) 0.8451(16) 0.0436(8) Uani 1 1 d U
H12 H 0.8672 -0.4652 0.7803 0.052 Uiso 1 1 calc R
C13 C 0.7240(16) -0.4712(16) 0.9198(14) 0.0336(8) Uani 1 1 d U
C14 C 0.6859(15) -0.5674(15) 1.0147(13) 0.0298(8) Uani 1 1 d U
H14 H 0.6052 -0.5314 1.0650 0.036 Uiso 1 1 calc R
C15 C 0.7701(16) -0.7164(17) 1.0319(15) 0.0374(8) Uani 1 1 d U
H15 H 0.7443 -0.7816 1.0944 0.045 Uiso 1 1 calc R
C16 C 0.6286(14) -0.3035(14) 0.8918(12) 0.0255(8) Uani 1 1 d U
Cu1 Cu 1.0000 0.0000 1.0000 0.0269(5) Uani 1 2 d SU
Cu2 Cu 1.0000 0.0000 0.5000 0.0265(5) Uani 1 2 d SU
Dy1 Dy 0.45137(7) 0.00163(7) 0.83855(6) 0.03118(19) Uani 1 1 d U
N1 N 0.9406(13) 0.0217(14) 0.6628(12) 0.0351(8) Uani 1 1 d U
N2 N 1.0209(12) 0.0214(12) 0.7402(11) 0.0275(8) Uani 1 1 d U
N3 N 0.9529(11) 0.0082(11) 0.8447(10) 0.0224(8) Uani 1 1 d U
N4 N 0.0907(13) 0.7733(14) 0.5719(12) 0.0351(8) Uani 1 1 d U
N5 N 0.8877(12) -0.7726(13) 0.9630(11) 0.0298(8) Uani 1 1 d U
O1 O 0.7644(12) 0.0071(12) 0.5442(11) 0.0429(8) Uani 1 1 d U
O2 O 0.5859(11) 0.0744(11) 0.6851(10) 0.0369(8) Uani 1 1 d U
O3 O 0.6174(9) -0.0065(9) 0.9450(8) 0.0222(7) Uani 1 1 d U
O4 O 0.7786(10) -0.0145(10) 1.0419(9) 0.0304(7) Uani 1 1 d U
O5 O 0.2628(12) 0.2179(12) 0.7063(11) 0.0431(8) Uani 1 1 d U
O6 O 0.3546(13) 0.2582(13) 0.8290(11) 0.0493(8) Uani 1 1 d U
O7 O 0.5125(12) -0.2517(12) 0.9554(11) 0.0434(8) Uani 1 1 d U
O8 O 0.6665(12) -0.2183(13) 0.8079(11) 0.0457(8) Uani 1 1 d U
O1W O 0.3696(13) -0.0796(13) 0.7222(11) 0.0498(8) Uani 1 1 d DU
H2W H 0.286(7) -0.039(14) 0.702(15) 0.075 Uiso 1 1 d D
H1W H 0.410(13) -0.153(8) 0.701(12) 0.075 Uiso 1 1 d D
O2W O 0.4095(8) 0.6499(14) 0.1990(8) 0.0967(8) Uani 1 1 d DU
H4W H 0.4288(10) 0.6498(19) 0.2618(12) 0.145 Uiso 1 1 d D
H3W H 0.3308(10) 0.650(2) 0.2147(19) 0.145 Uiso 1 1 d D
O3W O 0.479(2) 0.3445(9) 0.3287(9) 0.1346(8) Uani 1 1 d DU
H5W H 0.504(11) 0.2780(10) 0.3911(17) 0.202 Uiso 1 1 d D
H6W H 0.442(16) 0.4207(9) 0.350(2) 0.202 Uiso 1 1 d D
O4W O 0.2770(7) 0.2555(9) 0.457(2) 0.1194(8) Uani 1 1 d DU
H7W H 0.3611(7) 0.1928(19) 0.465(6) 0.179 Uiso 1 1 d D
H8W H 0.2334(12) 0.2060(18) 0.471(9) 0.179 Uiso 1 1 d D

loop_
_atom_site_aniso_label
_atom_site_aniso_U_11
_atom_site_aniso_U_22
_atom_site_aniso_U_33
_atom_site_aniso_U_23
_atom_site_aniso_U_13
_atom_site_aniso_U_12
C1 0.0337(9) 0.0334(9) 0.0333(10) -0.0095(7) -0.0020(7) -0.0149(6)
C2 0.0262(9) 0.0262(9) 0.0263(9) -0.0072(6) -0.0015(7) -0.0118(6)
C3 0.0422(9) 0.0420(9) 0.0421(10) -0.0118(7) -0.0024(7) -0.0190(6)
C4 0.0237(9) 0.0238(9) 0.0239(9) -0.0066(6) -0.0015(7) -0.0107(6)
C5 0.0462(9) 0.0461(9) 0.0461(10) -0.0128(7) -0.0029(7) -0.0207(6)
C6 0.0503(9) 0.0502(9) 0.0503(10) -0.0140(7) -0.0031(7) -0.0227(6)
C7 0.0322(9) 0.0323(9) 0.0322(10) -0.0090(7) -0.0019(7) -0.0144(6)
C8 0.0675(9) 0.0673(9) 0.0674(10) -0.0187(7) -0.0041(7) -0.0303(6)
C9 0.0572(9) 0.0570(9) 0.0572(10) -0.0159(7) -0.0035(7) -0.0257(6)
C10 0.0264(9) 0.0264(9) 0.0266(9) -0.0072(6) -0.0014(7) -0.0119(6)
C11 0.0461(9) 0.0462(9) 0.0463(10) -0.0128(7) -0.0026(7) -0.0208(6)
C12 0.0436(9) 0.0435(9) 0.0437(10) -0.0121(7) -0.0024(7) -0.0196(6)
C13 0.0336(9) 0.0336(9) 0.0336(10) -0.0094(7) -0.0021(7) -0.0150(6)
C14 0.0298(9) 0.0298(9) 0.0298(10) -0.0082(6) -0.0016(7) -0.0135(6)
C15 0.0374(9) 0.0373(9) 0.0373(10) -0.0103(7) -0.0021(7) -0.0167(6)
C16 0.0256(9) 0.0252(9) 0.0256(9) -0.0070(6) -0.0015(7) -0.0114(6)
Cu1 0.0277(6) 0.0259(6) 0.0256(7) -0.0086(5) -0.0018(6) -0.0100(5)
Cu2 0.0265(6) 0.0259(6) 0.0247(7) -0.0074(5) -0.0004(5) -0.0103(5)
Dy1 0.0283(3) 0.0287(3) 0.0304(3) -0.0095(2) 0.0011(3) -0.0086(2)
N1 0.0351(9) 0.0351(9) 0.0345(9) -0.0100(6) -0.0021(7) -0.0152(6)
N2 0.0273(9) 0.0276(9) 0.0273(9) -0.0075(6) -0.0017(7) -0.0122(6)
N3 0.0224(9) 0.0224(9) 0.0222(9) -0.0063(6) -0.0011(7) -0.0099(6)
N4 0.0351(9) 0.0350(9) 0.0352(9) -0.0098(6) -0.0020(7) -0.0158(6)
N5 0.0297(9) 0.0297(9) 0.0297(9) -0.0084(6) -0.0017(7) -0.0133(6)
O1 0.0429(9) 0.0430(9) 0.0428(9) -0.0121(6) -0.0024(7) -0.0193(6)
O2 0.0369(9) 0.0370(9) 0.0371(9) -0.0104(6) -0.0022(7) -0.0167(6)
O3 0.0222(9) 0.0224(9) 0.0222(9) -0.0065(6) -0.0014(7) -0.0099(6)
O4 0.0303(9) 0.0303(9) 0.0303(9) -0.0084(6) -0.0017(7) -0.0135(6)
O5 0.0431(9) 0.0430(9) 0.0432(9) -0.0118(6) -0.0025(7) -0.0195(6)
O6 0.0494(9) 0.0492(9) 0.0494(9) -0.0137(6) -0.0031(7) -0.0221(6)
O7 0.0433(9) 0.0432(9) 0.0433(9) -0.0119(6) -0.0022(7) -0.0194(6)
O8 0.0457(9) 0.0455(9) 0.0457(9) -0.0126(6) -0.0024(7) -0.0207(6)
O1W 0.0497(9) 0.0498(9) 0.0499(9) -0.0138(6) -0.0031(7) -0.0224(6)
O2W 0.0967(9) 0.0967(9) 0.0967(10) -0.0269(7) -0.0057(7) -0.0436(6)
O3W 0.1346(9) 0.1346(9) 0.1346(10) -0.0375(7) -0.0080(7) -0.0607(6)
O4W 0.1195(9) 0.1194(9) 0.1194(10) -0.0332(7) -0.0071(7) -0.0538(6)

loop_
_atom_type_symbol
_atom_type_description
_atom_type_scat_dispersion_real
_atom_type_scat_dispersion_imag
_atom_type_scat_source
C C 0.0033 0.0016 'International Tables Vol C Tables 4.2.6.8 and 6.1.1.4'
H H 0.0000 0.0000 'International Tables Vol C Tables 4.2.6.8 and 6.1.1.4'
Cu Cu 0.3201 1.2651 'International Tables Vol C Tables 4.2.6.8 and 6.1.1.4'
Dy Dy -0.1892 4.4098 'International Tables Vol C Tables 4.2.6.8 and 6.1.1.4'
N N 0.0061 0.0033 'International Tables Vol C Tables 4.2.6.8 and 6.1.1.4'
O O 0.0106 0.0060 'International Tables Vol C Tables 4.2.6.8 and 6.1.1.4'

loop_
_geom_angle_atom_site_label_1
_geom_angle_atom_site_label_2
_geom_angle_atom_site_label_3
_geom_angle
_geom_angle_site_symmetry_1
_geom_angle_site_symmetry_3
N1 C1 C2 105.8(15) . .
N1 C1 C3 117.0(14) . .
C2 C1 C3 137.1(14) . .
N3 C2 C1 107.3(12) . .
N3 C2 C4 119.5(13) . .
C1 C2 C4 133.1(14) . .
O1 C3 O2 124.9(17) . .
O1 C3 C1 117.2(15) . .
O2 C3 C1 118.0(15) . .
O3 C4 O4 120.4(12) . .
O3 C4 C2 124.0(13) . .
O4 C4 C2 115.6(13) . .
O3 C4 Dy1 60.7(7) . 2_657
O4 C4 Dy1 60.0(7) . 2_657
C2 C4 Dy1 172.1(11) . 2_657
N4 C5 C6 122.1(18) . .
N4 C5 H5 119.0 . .
C6 C5 H5 119.0 . .
C5 C6 C7 122(2) . .
C5 C6 H6 119.2 . .
C7 C6 H6 119.2 . .
C8 C7 C6 115.4(16) . .
C8 C7 C10 120.2(15) . .
C6 C7 C10 124.4(17) . .
C7 C8 C9 120(2) . .
C7 C8 H8 120.1 . .
C9 C8 H8 120.1 . .
N4 C9 C8 125(2) . .
N4 C9 H9 117.6 . .
C8 C9 H9 117.6 . .
O6 C10 O5 122.1(13) . .
O6 C10 C7 118.0(15) . .
O5 C10 C7 119.5(13) . .
N5 C11 C12 120.2(16) . .
N5 C11 H11 119.9 . .
C12 C11 H11 119.9 . .
C11 C12 C13 119.9(16) . .
C11 C12 H12 120.1 . .
C13 C12 H12 120.1 . .
C12 C13 C14 119.4(14) . .
C12 C13 C16 120.1(14) . .
C14 C13 C16 120.3(13) . .
C15 C14 C13 118.1(14) . .
C15 C14 H14 121.0 . .
C13 C14 H14 121.0 . .
N5 C15 C14 122.8(15) . .
N5 C15 H15 118.6 . .
C14 C15 H15 118.6 . .
O8 C16 O7 120.7(12) . .
O8 C16 C13 119.4(12) . .
O7 C16 C13 119.9(12) . .
N3 Cu1 N3 179.999(2) 2_757 .
N3 Cu1 N5 90.7(5) 2_757 2_747
N3 Cu1 N5 89.3(5) . 2_747
N3 Cu1 N5 89.3(5) 2_757 1_565
N3 Cu1 N5 90.7(5) . 1_565
N5 Cu1 N5 180.0(7) 2_747 1_565
N3 Cu1 O4 75.5(4) 2_757 2_757
N3 Cu1 O4 104.5(4) . 2_757
N5 Cu1 O4 89.4(4) 2_747 2_757
N5 Cu1 O4 90.6(4) 1_565 2_757
N3 Cu1 O4 104.5(4) 2_757 .
N3 Cu1 O4 75.5(4) . .
N5 Cu1 O4 90.6(4) 2_747 .
N5 Cu1 O4 89.4(4) 1_565 .
O4 Cu1 O4 179.999(1) 2_757 .
N1 Cu2 N1 179.999(1) . 2_756
N1 Cu2 N4 88.7(5) . 1_645
N1 Cu2 N4 91.3(5) 2_756 1_645
N1 Cu2 N4 91.3(5) . 2_666
N1 Cu2 N4 88.7(5) 2_756 2_666
N4 Cu2 N4 179.999(1) 1_645 2_666
N1 Cu2 O1 105.8(5) . 2_756
N1 Cu2 O1 74.2(5) 2_756 2_756
N4 Cu2 O1 90.9(5) 1_645 2_756
N4 Cu2 O1 89.1(5) 2_666 2_756
N1 Cu2 O1 74.2(5) . .
N1 Cu2 O1 105.8(5) 2_756 .
N4 Cu2 O1 89.1(5) 1_645 .
N4 Cu2 O1 90.9(5) 2_666 .
O1 Cu2 O1 179.999(1) 2_756 .
O2 Dy1 O3 80.8(4) . .
O2 Dy1 O1W 92.5(5) . .
O3 Dy1 O1W 156.3(3) . .
O2 Dy1 O6 79.0(4) . .
O3 Dy1 O6 78.9(4) . .
O1W Dy1 O6 122.4(4) . .
O2 Dy1 O7 125.6(4) . .
O3 Dy1 O7 87.1(4) . .
O1W Dy1 O7 78.3(4) . .
O6 Dy1 O7 149.5(4) . .
O2 Dy1 O8 71.7(4) . .
O3 Dy1 O8 78.4(4) . .
O1W Dy1 O8 77.9(4) . .
O6 Dy1 O8 145.3(4) . .
O7 Dy1 O8 53.9(4) . .
O2 Dy1 O5 78.6(4) . .
O3 Dy1 O5 130.3(4) . .
O1W Dy1 O5 69.4(4) . .
O6 Dy1 O5 53.0(4) . .
O7 Dy1 O5 140.8(4) . .
O8 Dy1 O5 134.2(4) . .
O2 Dy1 O4 156.0(3) . 2_657
O3 Dy1 O4 114.2(3) . 2_657
O1W Dy1 O4 80.4(4) . 2_657
O6 Dy1 O4 85.5(4) . 2_657
O7 Dy1 O4 75.6(3) . 2_657
O8 Dy1 O4 127.9(4) . 2_657
O5 Dy1 O4 77.5(3) . 2_657
O2 Dy1 O3 138.3(4) . 2_657
O3 Dy1 O3 62.1(4) . 2_657
O1W Dy1 O3 129.1(4) . 2_657
O6 Dy1 O3 76.0(4) . 2_657
O7 Dy1 O3 73.5(4) . 2_657
O8 Dy1 O3 115.0(3) . 2_657
O5 Dy1 O3 110.4(3) . 2_657
O4 Dy1 O3 52.1(3) 2_657 2_657
O2 Dy1 C4 158.5(4) . 2_657
O3 Dy1 C4 87.5(4) . 2_657
O1W Dy1 C4 105.0(4) . 2_657
O6 Dy1 C4 81.1(4) . 2_657
O7 Dy1 C4 71.2(4) . 2_657
O8 Dy1 C4 123.6(4) . 2_657
O5 Dy1 C4 95.8(4) . 2_657
O4 Dy1 C4 26.7(4) 2_657 2_657
O3 Dy1 C4 25.5(4) 2_657 2_657
C1 N1 N2 110.3(13) . .
C1 N1 Cu2 121.9(12) . .
N2 N1 Cu2 127.4(9) . .
N3 N2 N1 106.6(11) . .
N2 N3 C2 109.8(12) . .
N2 N3 Cu1 130.5(10) . .
C2 N3 Cu1 119.6(9) . .
C9 N4 C5 116.2(15) . .
C9 N4 Cu2 120.4(14) . 1_465
C5 N4 Cu2 123.2(11) . 1_465
C15 N5 C11 119.5(13) . .
C15 N5 Cu1 117.6(10) . 1_545
C11 N5 Cu1 122.7(10) . 1_545
C3 O1 Cu2 107.4(12) . .
C3 O2 Dy1 141.5(10) . .
C4 O3 Dy1 148.1(9) . .
C4 O3 Dy1 93.8(8) . 2_657
Dy1 O3 Dy1 117.9(4) . 2_657
C4 O4 Cu1 109.7(8) . .
C4 O4 Dy1 93.3(8) . 2_657
Cu1 O4 Dy1 155.8(5) . 2_657
C10 O5 Dy1 89.6(8) . .
C10 O6 Dy1 94.9(10) . .
C16 O7 Dy1 92.7(8) . .
C16 O8 Dy1 92.6(8) . .
Dy1 O1W H2W 124(10) . .
Dy1 O1W H1W 129(10) . .
H2W O1W H1W 106(10) . .
H4W O2W H4W 0(2) . .
H4W O2W H3W 103.7(14) . .
H4W O2W H3W 103.7(14) . .
H5W O3W H6W 103.6(15) . .
H7W O4W H8W 103.6(14) . .

loop_
_geom_bond_atom_site_label_1
_geom_bond_atom_site_label_2
_geom_bond_distance
_geom_bond_site_symmetry_2
C1 N1 1.29(2) .
C1 C2 1.41(2) .
C1 C3 1.49(3) .
C2 N3 1.336(19) .
C2 C4 1.469(19) .
C3 O1 1.26(2) .
C3 O2 1.29(2) .
C4 O3 1.257(17) .
C4 O4 1.309(18) .
C4 Dy1 2.913(13) 2_657
C5 N4 1.33(3) .
C5 C6 1.37(2) .
C5 H5 0.9300 .
C6 C7 1.39(2) .
C6 H6 0.9300 .
C7 C8 1.36(3) .
C7 C10 1.496(19) .
C8 C9 1.37(3) .
C8 H8 0.9300 .
C9 N4 1.33(2) .
C9 H9 0.9300 .
C10 O6 1.242(19) .
C10 O5 1.26(2) .
C11 N5 1.36(2) .
C11 C12 1.37(2) .
C11 H11 0.9300 .
C12 C13 1.38(2) .
C12 H12 0.9300 .
C13 C14 1.39(2) .
C13 C16 1.529(19) .
C14 C15 1.36(2) .
C14 H14 0.9300 .
C15 N5 1.333(19) .
C15 H15 0.9300 .
C16 O8 1.251(18) .
C16 O7 1.280(17) .
Cu1 N3 1.990(12) 2_757
Cu1 N3 1.990(12) .
Cu1 N5 2.056(11) 2_747
Cu1 N5 2.056(11) 1_565
Cu1 O4 2.378(10) 2_757
Cu1 O4 2.378(10) .
Cu2 N1 1.971(14) .
Cu2 N1 1.971(14) 2_756
Cu2 N4 2.056(12) 1_645
Cu2 N4 2.056(12) 2_666
Cu2 O1 2.424(12) 2_756
Cu2 O1 2.424(12) .
Dy1 O2 2.241(11) .
Dy1 O3 2.349(10) .
Dy1 O1W 2.358(15) .
Dy1 O6 2.394(13) .
Dy1 O7 2.416(11) .
Dy1 O8 2.435(11) .
Dy1 O5 2.500(10) .
Dy1 O4 2.527(10) 2_657
Dy1 O3 2.546(9) 2_657
Dy1 C4 2.913(13) 2_657
N1 N2 1.389(19) .
N2 N3 1.303(16) .
N4 Cu2 2.056(12) 1_465
N5 Cu1 2.056(11) 1_545
O3 Dy1 2.547(9) 2_657
O4 Dy1 2.527(10) 2_657
O1W H2W 0.83(7) .
O1W H1W 0.79(8) .
O2W H4W 0.820(9) .
O2W H4W 0.820(9) .
O2W H3W 0.820(9) .
O3W H5W 0.820(10) .
O3W H6W 0.820(10) .
O4W H7W 0.821(8) .
O4W H8W 0.820(9) .

loop_
_geom_torsion_atom_site_label_1
_geom_torsion_atom_site_label_2
_geom_torsion_atom_site_label_3
_geom_torsion_atom_site_label_4
_geom_torsion
_geom_torsion_site_symmetry_1
_geom_torsion_site_symmetry_4
N1 C1 C2 N3 0.4(16) . .
C3 C1 C2 N3 -177.3(17) . .
N1 C1 C2 C4 -174.6(14) . .
C3 C1 C2 C4 8(3) . .
N1 C1 C3 O1 18(2) . .
C2 C1 C3 O1 -164.6(17) . .
N1 C1 C3 O2 -161.7(14) . .
C2 C1 C3 O2 16(3) . .
N3 C2 C4 O3 -177.9(12) . .
C1 C2 C4 O3 -3(2) . .
N3 C2 C4 O4 3.2(18) . .
C1 C2 C4 O4 177.7(14) . .
N3 C2 C4 Dy1 57(7) . 2_657
C1 C2 C4 Dy1 -128(6) . 2_657
N4 C5 C6 C7 2(3) . .
C5 C6 C7 C8 0(3) . .
C5 C6 C7 C10 178.2(16) . .
C6 C7 C8 C9 -1(3) . .
C10 C7 C8 C9 -179.3(17) . .
C7 C8 C9 N4 1(3) . .
C8 C7 C10 O6 3(2) . .
C6 C7 C10 O6 -175.2(15) . .
C8 C7 C10 O5 -169.9(16) . .
C6 C7 C10 O5 12(2) . .
N5 C11 C12 C13 -2(3) . .
C11 C12 C13 C14 -1(3) . .
C11 C12 C13 C16 -176.1(17) . .
C12 C13 C14 C15 2(3) . .
C16 C13 C14 C15 176.3(16) . .
C13 C14 C15 N5 1(3) . .
C12 C13 C16 O8 -7(3) . .
C14 C13 C16 O8 178.2(16) . .
C12 C13 C16 O7 173.9(17) . .
C14 C13 C16 O7 -1(2) . .
C2 C1 N1 N2 -3.4(16) . .
C3 C1 N1 N2 174.9(12) . .
C2 C1 N1 Cu2 169.7(9) . .
C3 C1 N1 Cu2 -12.1(18) . .
N1 Cu2 N1 C1 -9(8) 2_756 .
N4 Cu2 N1 C1 -85.8(12) 1_645 .
N4 Cu2 N1 C1 94.2(12) 2_666 .
O1 Cu2 N1 C1 -176.3(11) 2_756 .
O1 Cu2 N1 C1 3.7(11) . .
N1 Cu2 N1 N2 163(7) 2_756 .
N4 Cu2 N1 N2 86.1(11) 1_645 .
N4 Cu2 N1 N2 -93.9(11) 2_666 .
O1 Cu2 N1 N2 -4.5(12) 2_756 .
O1 Cu2 N1 N2 175.5(12) . .
C1 N1 N2 N3 5.3(15) . .
Cu2 N1 N2 N3 -167.3(9) . .
N1 N2 N3 C2 -4.9(13) . .
N1 N2 N3 Cu1 -179.8(8) . .
C1 C2 N3 N2 2.9(15) . .
C4 C2 N3 N2 178.7(11) . .
C1 C2 N3 Cu1 178.4(9) . .
C4 C2 N3 Cu1 -5.8(16) . .
N3 Cu1 N3 N2 -66(55) 2_757 .
N5 Cu1 N3 N2 -90.5(11) 2_747 .
N5 Cu1 N3 N2 89.5(11) 1_565 .
O4 Cu1 N3 N2 -1.3(11) 2_757 .
O4 Cu1 N3 N2 178.7(11) . .
N3 Cu1 N3 C2 120(54) 2_757 .
N5 Cu1 N3 C2 95.0(10) 2_747 .
N5 Cu1 N3 C2 -85.0(10) 1_565 .
O4 Cu1 N3 C2 -175.7(9) 2_757 .
O4 Cu1 N3 C2 4.3(9) . .
C8 C9 N4 C5 1(3) . .
C8 C9 N4 Cu2 177.0(17) . 1_465
C6 C5 N4 C9 -2(3) . .
C6 C5 N4 Cu2 -177.9(13) . 1_465
C14 C15 N5 C11 -4(3) . .
C14 C15 N5 Cu1 -178.9(14) . 1_545
C12 C11 N5 C15 4(3) . .
C12 C11 N5 Cu1 178.8(14) . 1_545
O2 C3 O1 Cu2 166.2(14) . .
C1 C3 O1 Cu2 -13.3(16) . .
N1 Cu2 O1 C3 6.0(10) . .
N1 Cu2 O1 C3 -174.0(10) 2_756 .
N4 Cu2 O1 C3 94.9(10) 1_645 .
N4 Cu2 O1 C3 -85.1(10) 2_666 .
O1 Cu2 O1 C3 20(6) 2_756 .
O1 C3 O2 Dy1 118.7(18) . .
C1 C3 O2 Dy1 -62(3) . .
O3 Dy1 O2 C3 54(2) . .
O1W Dy1 O2 C3 -104(2) . .
O6 Dy1 O2 C3 134(2) . .
O7 Dy1 O2 C3 -26(2) . .
O8 Dy1 O2 C3 -27.3(19) . .
O5 Dy1 O2 C3 -172(2) . .
O4 Dy1 O2 C3 -175.4(17) 2_657 .
O3 Dy1 O2 C3 80(2) 2_657 .
C4 Dy1 O2 C3 112(2) 2_657 .
O4 C4 O3 Dy1 -179.7(9) . .
C2 C4 O3 Dy1 2(2) . .
Dy1 C4 O3 Dy1 174.2(15) 2_657 .
O4 C4 O3 Dy1 6.2(12) . 2_657
C2 C4 O3 Dy1 -172.6(11) . 2_657
O2 Dy1 O3 C4 -13.0(15) . .
O1W Dy1 O3 C4 62.0(19) . .
O6 Dy1 O3 C4 -93.5(15) . .
O7 Dy1 O3 C4 113.8(15) . .
O8 Dy1 O3 C4 60.0(15) . .
O5 Dy1 O3 C4 -79.4(16) . .
O4 Dy1 O3 C4 -173.4(15) 2_657 .
O3 Dy1 O3 C4 -173.4(17) 2_657 .
C4 Dy1 O3 C4 -174.9(13) 2_657 .
O2 Dy1 O3 Dy1 160.4(4) . 2_657
O1W Dy1 O3 Dy1 -124.6(9) . 2_657
O6 Dy1 O3 Dy1 79.9(4) . 2_657
O7 Dy1 O3 Dy1 -72.8(4) . 2_657
O8 Dy1 O3 Dy1 -126.6(5) . 2_657
O5 Dy1 O3 Dy1 94.0(5) . 2_657
O4 Dy1 O3 Dy1 0.0(5) 2_657 2_657
O3 Dy1 O3 Dy1 0.0 2_657 2_657
C4 Dy1 O3 Dy1 -1.5(4) 2_657 2_657
O3 C4 O4 Cu1 -178.6(9) . .
C2 C4 O4 Cu1 0.3(13) . .
Dy1 C4 O4 Cu1 -172.4(7) 2_657 .
O3 C4 O4 Dy1 -6.2(12) . 2_657
C2 C4 O4 Dy1 172.7(10) . 2_657
N3 Cu1 O4 C4 177.6(8) 2_757 .
N3 Cu1 O4 C4 -2.4(8) . .
N5 Cu1 O4 C4 -91.5(8) 2_747 .
N5 Cu1 O4 C4 88.5(8) 1_565 .
O4 Cu1 O4 C4 -116(10) 2_757 .
N3 Cu1 O4 Dy1 16.5(11) 2_757 2_657
N3 Cu1 O4 Dy1 -163.5(11) . 2_657
N5 Cu1 O4 Dy1 107.4(10) 2_747 2_657
N5 Cu1 O4 Dy1 -72.6(10) 1_565 2_657
O4 Cu1 O4 Dy1 82(10) 2_757 2_657
O6 C10 O5 Dy1 -6.0(15) . .
C7 C10 O5 Dy1 166.9(12) . .
O2 Dy1 O5 C10 -81.5(9) . .
O3 Dy1 O5 C10 -14.1(10) . .
O1W Dy1 O5 C10 -178.6(9) . .
O6 Dy1 O5 C10 3.3(8) . .
O7 Dy1 O5 C10 144.8(9) . .
O8 Dy1 O5 C10 -131.4(9) . .
O4 Dy1 O5 C10 97.1(9) 2_657 .
O3 Dy1 O5 C10 56.1(9) 2_657 .
C4 Dy1 O5 C10 77.6(9) 2_657 .
O5 C10 O6 Dy1 6.3(15) . .
C7 C10 O6 Dy1 -166.7(11) . .
O2 Dy1 O6 C10 80.5(9) . .
O3 Dy1 O6 C10 163.2(10) . .
O1W Dy1 O6 C10 -5.4(11) . .
O7 Dy1 O6 C10 -132.5(10) . .
O8 Dy1 O6 C10 113.1(10) . .
O5 Dy1 O6 C10 -3.4(8) . .
O4 Dy1 O6 C10 -81.1(9) 2_657 .
O3 Dy1 O6 C10 -133.1(10) 2_657 .
C4 Dy1 O6 C10 -107.6(9) 2_657 .
O8 C16 O7 Dy1 2.4(16) . .
C13 C16 O7 Dy1 -178.8(13) . .
O2 Dy1 O7 C16 -2.6(12) . .
O3 Dy1 O7 C16 -79.1(10) . .
O1W Dy1 O7 C16 82.1(10) . .
O6 Dy1 O7 C16 -141.4(10) . .
O8 Dy1 O7 C16 -1.3(9) . .
O5 Dy1 O7 C16 116.9(10) . .
O4 Dy1 O7 C16 165.1(10) 2_657 .
O3 Dy1 O7 C16 -140.8(10) 2_657 .
C4 Dy1 O7 C16 -167.5(11) 2_657 .
O7 C16 O8 Dy1 -2.4(16) . .
C13 C16 O8 Dy1 178.8(13) . .
O2 Dy1 O8 C16 -179.7(11) . .
O3 Dy1 O8 C16 96.3(10) . .
O1W Dy1 O8 C16 -82.9(10) . .
O6 Dy1 O8 C16 146.5(10) . .
O7 Dy1 O8 C16 1.4(9) . .
O5 Dy1 O8 C16 -127.5(10) . .
O4 Dy1 O8 C16 -15.4(12) 2_657 .
O3 Dy1 O8 C16 44.8(11) 2_657 .
C4 Dy1 O8 C16 17.2(12) 2_657 .
